data_7153532
loop_
_publ_author_name
'Whitby, Richard J.'
'Gustaf Saluste, C.'
'Furber, Mark'

_publ_section_title
;
 Synthesis of ?-iminoimidates by palladium catalysed double isonitrile
 insertion
;
_journal_issue 14
_journal_name_full 'Organic &amp;  Biomolecular Chemistry'
_journal_page_first 1974
_journal_page_last 1976
_journal_paper_doi 10.1039/b408673m
_journal_volume 2
_journal_year 2004
_chemical_absolute_configuration unk
_chemical_formula_sum 'C23 H34 N2 O'
_chemical_formula_weight 354.52
_chemical_name_systematic
;
N-Cyclohexyl-2-cyclohexylimino-2-phenylacetimidic acid isopropyl ester
;
_space_group_IT_number 4
_symmetry_cell_setting monoclinic
_symmetry_space_group_name_Hall 'P 2yb'
_symmetry_space_group_name_H-M 'P 1 21 1'
_atom_sites_solution_hydrogens geom
_atom_sites_solution_primary direct
_atom_sites_solution_secondary difmap
_audit_creation_method SHELXL-97
_cell_angle_alpha 90.00
_cell_angle_beta 94.398(2)
_cell_angle_gamma 90.00
_cell_formula_units_Z 4
_cell_length_a 9.1902(5)
_cell_length_b 14.4440(7)
_cell_length_c 15.8727(10)
_cell_measurement_reflns_used 3802
_cell_measurement_temperature 120(2)
_cell_measurement_theta_max 25.03
_cell_measurement_theta_min 2.94
_cell_volume 2100.8(2)
_computing_cell_refinement
;
DENZO (Otwinowski and MInor, 1997), COLLECT (Hooft, 1998)
;
_computing_data_collection
;
DENZO (Otwinowski and Minor, 1997), COLLECT (Hooft, 1998)
;
_computing_data_reduction
;
DENZO (Otwinowski and MInor, 1997), COLLECT (Hooft, 1998),
MAXUS (Mackay et al., 1998)
;
_computing_molecular_graphics 'CAMERON (Watkin, et al., 1993)'
_computing_publication_material 'WINGX (Farrugia, 1998)'
_computing_structure_refinement 'SHELXL-97 (Sheldrick, 1997)'
_computing_structure_solution 'SHELXS-97 (Sheldrick, 1990)'
_diffrn_ambient_temperature 120(2)
_diffrn_detector_area_resol_mean 9.091
_diffrn_measured_fraction_theta_full 0.984
_diffrn_measured_fraction_theta_max 0.984
_diffrn_measurement_device_type 'Bruker Nonius Kappa CCD Area detector'
_diffrn_measurement_method '\f and \w scans to fill the asymmetric unit'
_diffrn_radiation_monochromator graphite
_diffrn_radiation_source 'Bruker Nonius FR591 Rotating anode'
_diffrn_radiation_type MoK\a
_diffrn_radiation_wavelength 0.71073
_diffrn_reflns_av_R_equivalents 0.0532
_diffrn_reflns_av_sigmaI/netI 0.0677
_diffrn_reflns_limit_h_max 10
_diffrn_reflns_limit_h_min -10
_diffrn_reflns_limit_k_max 17
_diffrn_reflns_limit_k_min -17
_diffrn_reflns_limit_l_max 18
_diffrn_reflns_limit_l_min -18
_diffrn_reflns_number 10651
_diffrn_reflns_theta_full 25.03
_diffrn_reflns_theta_max 25.03
_diffrn_reflns_theta_min 2.94
_exptl_absorpt_coefficient_mu 0.068
_exptl_absorpt_correction_T_max 0.98644
_exptl_absorpt_correction_T_min 0.94349
_exptl_absorpt_correction_type multi-scan
_exptl_absorpt_process_details 'SORTAV (Blessing, 1997)'
_exptl_crystal_colour Colourless
_exptl_crystal_density_diffrn 1.121
_exptl_crystal_density_method 'not measured'
_exptl_crystal_description Slab
_exptl_crystal_F_000 776
_exptl_crystal_size_max 0.50
_exptl_crystal_size_mid 0.30
_exptl_crystal_size_min 0.13
_refine_diff_density_max 0.165
_refine_diff_density_min -0.217
_refine_diff_density_rms 0.044
_refine_ls_abs_structure_details 'Flack H D (1983), Acta Cryst. A39, 876-881'
_refine_ls_abs_structure_Flack 1.0(16)
_refine_ls_extinction_coef 0.0071(13)
_refine_ls_extinction_expression Fc^*^=kFc[1+0.001xFc^2^\l^3^/sin(2\q)]^-1/4^
_refine_ls_extinction_method SHELXL
_refine_ls_goodness_of_fit_ref 1.191
_refine_ls_hydrogen_treatment constr
_refine_ls_matrix_type full
_refine_ls_number_parameters 474
_refine_ls_number_reflns 3802
_refine_ls_number_restraints 1
_refine_ls_restrained_S_all 1.191
_refine_ls_R_factor_all 0.0683
_refine_ls_R_factor_gt 0.0439
_refine_ls_shift/su_max 0.022
_refine_ls_shift/su_mean 0.003
_refine_ls_structure_factor_coef Fsqd
_refine_ls_weighting_details 'calc w=1/[\s^2^(Fo^2^)+(0.0367P)^2^+0.0000P] where P=(Fo^2^+2Fc^2^)/3'
_refine_ls_weighting_scheme calc
_refine_ls_wR_factor_gt 0.0905
_refine_ls_wR_factor_ref 0.0986
_reflns_number_gt 2971
_reflns_number_total 3802
_reflns_threshold_expression >2sigma(I)
_cod_data_source_file b408673msup1.cif
_cod_data_source_block s92
_cod_depositor_comments
;
The following automatic conversions were performed:

'_symmetry_cell_setting' value 'Monoclinic' changed to 'monoclinic'
according to /home/saulius/struct/CIF-dictionaries/cif_core.dic
dictionary named 'cif_core.dic' version 2.4.2 from
2011-04-26.

'_exptl_absorpt_correction_type' value 'Multi-scan'
changed to 'multi-scan' according to
/home/saulius/struct/CIF-dictionaries/cif_core.dic dictionary named
'cif_core.dic' version 2.4.2 from 2011-04-26.

Automatic conversion script
Id: cif_fix_values 1891 2012-01-12 08:04:46Z andrius 
;
_cod_original_sg_symbol_Hall P2yb
_cod_original_sg_symbol_H-M P21
_cod_database_code 7153532

loop_
_symmetry_equiv_pos_as_xyz
'x, y, z'
'-x, y+1/2, -z'

loop_
_atom_site_label
_atom_site_type_symbol
_atom_site_fract_x
_atom_site_fract_y
_atom_site_fract_z
_atom_site_U_iso_or_equiv
_atom_site_adp_type
_atom_site_occupancy
_atom_site_symmetry_multiplicity
_atom_site_calc_flag
_atom_site_refinement_flags
C1 C 0.6126(4) 0.7016(2) -0.1239(2) 0.0271(8) Uani 1 1 d .
H1 H 0.5130 0.6846 -0.1342 0.033 Uiso 1 1 calc R
C2 C 0.7114(4) 0.6810(3) -0.1835(2) 0.0307(9) Uani 1 1 d .
H2 H 0.6792 0.6494 -0.2340 0.037 Uiso 1 1 calc R
C3 C 0.8560(4) 0.7063(3) -0.1692(2) 0.0309(9) Uani 1 1 d .
H3 H 0.9232 0.6918 -0.2099 0.037 Uiso 1 1 calc R
C4 C 0.9035(4) 0.7526(2) -0.0959(2) 0.0296(8) Uani 1 1 d .
H4 H 1.0028 0.7705 -0.0864 0.036 Uiso 1 1 calc R
C5 C 0.8050(4) 0.7728(2) -0.0362(2) 0.0243(8) Uani 1 1 d .
H5 H 0.8373 0.8046 0.0142 0.029 Uiso 1 1 calc R
C6 C 0.6587(3) 0.7466(2) -0.0499(2) 0.0208(7) Uani 1 1 d .
C7 C 0.5581(3) 0.7616(2) 0.01811(19) 0.0193(7) Uani 1 1 d .
C8 C 0.5125(4) 0.8051(2) 0.1585(2) 0.0259(8) Uani 1 1 d .
H8 H 0.4101 0.7883 0.1384 0.031 Uiso 1 1 calc R
C9 C 0.5661(4) 0.7405(2) 0.2298(2) 0.0339(9) Uani 1 1 d .
H9A H 0.6709 0.7525 0.2452 0.041 Uiso 1 1 calc R
H9B H 0.5562 0.6756 0.2102 0.041 Uiso 1 1 calc R
C10 C 0.4804(4) 0.7533(3) 0.3084(2) 0.0427(10) Uani 1 1 d .
H10A H 0.3779 0.7337 0.2953 0.051 Uiso 1 1 calc R
H10B H 0.5234 0.7137 0.3548 0.051 Uiso 1 1 calc R
C11 C 0.4839(4) 0.8543(3) 0.3369(2) 0.0404(10) Uani 1 1 d .
H11A H 0.4222 0.8619 0.3849 0.048 Uiso 1 1 calc R
H11B H 0.5850 0.8717 0.3565 0.048 Uiso 1 1 calc R
C12 C 0.4289(4) 0.9179(2) 0.2652(2) 0.0319(9) Uani 1 1 d .
H12A H 0.4364 0.9830 0.2844 0.038 Uiso 1 1 calc R
H12B H 0.3248 0.9044 0.2493 0.038 Uiso 1 1 calc R
C13 C 0.5167(4) 0.9050(2) 0.1885(2) 0.0285(8) Uani 1 1 d .
H13A H 0.4766 0.9457 0.1422 0.034 Uiso 1 1 calc R
H13B H 0.6192 0.9235 0.2032 0.034 Uiso 1 1 calc R
C14 C 0.4004(3) 0.7322(2) -0.00142(19) 0.0214(8) Uani 1 1 d .
C15 C 0.3196(4) 0.8771(2) -0.05653(19) 0.0230(8) Uani 1 1 d .
H15 H 0.4224 0.8945 -0.0379 0.028 Uiso 1 1 calc R
C16 C 0.2150(4) 0.9366(2) -0.0103(2) 0.0288(8) Uani 1 1 d .
H16A H 0.2375 0.9302 0.0514 0.035 Uiso 1 1 calc R
H16B H 0.1138 0.9148 -0.0240 0.035 Uiso 1 1 calc R
C17 C 0.2265(4) 1.0382(2) -0.0352(2) 0.0388(10) Uani 1 1 d .
H17A H 0.1534 1.0747 -0.0068 0.047 Uiso 1 1 calc R
H17B H 0.3246 1.0618 -0.0159 0.047 Uiso 1 1 calc R
C18 C 0.2014(4) 1.0509(3) -0.1302(2) 0.0412(10) Uani 1 1 d .
H18A H 0.0996 1.0339 -0.1488 0.049 Uiso 1 1 calc R
H18B H 0.2161 1.1167 -0.1447 0.049 Uiso 1 1 calc R
C19 C 0.3058(4) 0.9908(3) -0.1759(2) 0.0386(10) Uani 1 1 d .
H19A H 0.4070 1.0126 -0.1621 0.046 Uiso 1 1 calc R
H19B H 0.2837 0.9972 -0.2377 0.046 Uiso 1 1 calc R
C20 C 0.2945(4) 0.8895(2) -0.1513(2) 0.0295(9) Uani 1 1 d .
H20A H 0.1965 0.8658 -0.1707 0.035 Uiso 1 1 calc R
H20B H 0.3678 0.8531 -0.1797 0.035 Uiso 1 1 calc R
C21 C 0.2377(3) 0.6033(2) 0.0177(2) 0.0244(8) Uani 1 1 d .
H21 H 0.1657 0.6523 0.0303 0.029 Uiso 1 1 calc R
C22 C 0.2409(4) 0.5300(3) 0.0853(2) 0.0390(10) Uani 1 1 d .
H22A H 0.3143 0.4832 0.0743 0.059 Uiso 1 1 calc R
H22B H 0.1448 0.5007 0.0851 0.059 Uiso 1 1 calc R
H22C H 0.2658 0.5586 0.1406 0.059 Uiso 1 1 calc R
C23 C 0.2001(4) 0.5660(3) -0.0693(2) 0.0398(10) Uani 1 1 d .
H23A H 0.2061 0.6159 -0.1108 0.060 Uiso 1 1 calc R
H23B H 0.1007 0.5410 -0.0729 0.060 Uiso 1 1 calc R
H23C H 0.2689 0.5167 -0.0813 0.060 Uiso 1 1 calc R
N1 N 0.6068(3) 0.79432(18) 0.08937(16) 0.0240(7) Uani 1 1 d .
N2 N 0.2944(3) 0.77914(18) -0.03455(16) 0.0224(6) Uani 1 1 d .
O1 O 0.3845(2) 0.64299(15) 0.02361(14) 0.0231(5) Uani 1 1 d .
C24 C 1.0138(4) 0.7322(3) 0.3116(2) 0.0351(9) Uani 1 1 d .
H24 H 1.0199 0.6749 0.3410 0.042 Uiso 1 1 calc R
C25 C 1.0492(4) 0.7368(3) 0.2277(2) 0.0427(10) Uani 1 1 d .
H25 H 1.0786 0.6825 0.1999 0.051 Uiso 1 1 calc R
C26 C 1.0416(4) 0.8200(3) 0.1853(2) 0.0427(11) Uani 1 1 d .
H26 H 1.0659 0.8231 0.1283 0.051 Uiso 1 1 calc R
C27 C 0.9986(4) 0.8991(3) 0.2259(2) 0.0446(11) Uani 1 1 d .
H27 H 0.9936 0.9564 0.1963 0.053 Uiso 1 1 calc R
C28 C 0.9627(4) 0.8958(3) 0.3089(2) 0.0361(9) Uani 1 1 d .
H28 H 0.9335 0.9505 0.3362 0.043 Uiso 1 1 calc R
C29 C 0.9696(3) 0.8119(2) 0.3522(2) 0.0243(8) Uani 1 1 d .
C30 C 0.9273(3) 0.8067(2) 0.4409(2) 0.0240(8) Uani 1 1 d .
C31 C 0.8299(4) 0.8738(2) 0.56167(19) 0.0251(8) Uani 1 1 d .
H31 H 0.8664 0.8150 0.5890 0.030 Uiso 1 1 calc R
C32 C 0.6630(4) 0.8742(3) 0.5559(2) 0.0292(8) Uani 1 1 d .
H32A H 0.6263 0.9296 0.5243 0.035 Uiso 1 1 calc R
H32B H 0.6256 0.8186 0.5247 0.035 Uiso 1 1 calc R
C33 C 0.6076(4) 0.8748(3) 0.6440(2) 0.0347(9) Uani 1 1 d .
H33A H 0.4997 0.8789 0.6390 0.042 Uiso 1 1 calc R
H33B H 0.6351 0.8160 0.6730 0.042 Uiso 1 1 calc R
C34 C 0.6691(4) 0.9548(3) 0.6966(2) 0.0411(10) Uani 1 1 d .
H34A H 0.6366 0.9499 0.7545 0.049 Uiso 1 1 calc R
H34B H 0.6310 1.0137 0.6718 0.049 Uiso 1 1 calc R
C35 C 0.8350(4) 0.9560(3) 0.7010(2) 0.0366(9) Uani 1 1 d .
H35A H 0.8713 1.0119 0.7320 0.044 Uiso 1 1 calc R
H35B H 0.8733 0.9010 0.7327 0.044 Uiso 1 1 calc R
C36 C 0.8910(4) 0.9559(3) 0.6132(2) 0.0294(8) Uani 1 1 d .
H36A H 0.8619 1.0142 0.5837 0.035 Uiso 1 1 calc R
H36B H 0.9989 0.9527 0.6182 0.035 Uiso 1 1 calc R
C37 C 0.9418(4) 0.7133(2) 0.4847(2) 0.0223(8) Uani 1 1 d .
C38 C 1.1780(3) 0.7392(2) 0.5494(2) 0.0264(8) Uani 1 1 d .
H38 H 1.1726 0.7957 0.5129 0.032 Uiso 1 1 calc R
C39 C 1.1863(4) 0.7671(2) 0.6423(2) 0.0302(9) Uani 1 1 d .
H39A H 1.0956 0.8000 0.6540 0.036 Uiso 1 1 calc R
H39B H 1.2690 0.8103 0.6539 0.036 Uiso 1 1 calc R
C40 C 1.2063(4) 0.6833(2) 0.7013(2) 0.0292(8) Uani 1 1 d .
H40A H 1.2162 0.7047 0.7607 0.035 Uiso 1 1 calc R
H40B H 1.1190 0.6431 0.6939 0.035 Uiso 1 1 calc R
C41 C 1.3406(4) 0.6281(3) 0.6826(2) 0.0330(9) Uani 1 1 d .
H41A H 1.3488 0.5729 0.7196 0.040 Uiso 1 1 calc R
H41B H 1.4289 0.6665 0.6949 0.040 Uiso 1 1 calc R
C42 C 1.3314(4) 0.5978(2) 0.5901(2) 0.0293(8) Uani 1 1 d .
H42A H 1.4214 0.5640 0.5785 0.035 Uiso 1 1 calc R
H42B H 1.2476 0.5553 0.5790 0.035 Uiso 1 1 calc R
C43 C 1.3126(4) 0.6816(3) 0.5314(2) 0.0314(9) Uani 1 1 d .
H43A H 1.3027 0.6601 0.4720 0.038 Uiso 1 1 calc R
H43B H 1.4008 0.7210 0.5388 0.038 Uiso 1 1 calc R
C44 C 0.8082(4) 0.5735(2) 0.5081(2) 0.0254(8) Uani 1 1 d .
H44 H 0.9042 0.5408 0.5079 0.030 Uiso 1 1 calc R
C45 C 0.7690(4) 0.5882(3) 0.5979(2) 0.0314(9) Uani 1 1 d .
H45A H 0.8441 0.6264 0.6283 0.047 Uiso 1 1 calc R
H45B H 0.7631 0.5282 0.6262 0.047 Uiso 1 1 calc R
H45C H 0.6745 0.6197 0.5974 0.047 Uiso 1 1 calc R
C46 C 0.6933(4) 0.5211(3) 0.4553(2) 0.0375(10) Uani 1 1 d .
H46A H 0.6006 0.5548 0.4543 0.056 Uiso 1 1 calc R
H46B H 0.6813 0.4595 0.4797 0.056 Uiso 1 1 calc R
H46C H 0.7230 0.5149 0.3976 0.056 Uiso 1 1 calc R
N3 N 0.8782(3) 0.8788(2) 0.47571(17) 0.0282(7) Uani 1 1 d .
N4 N 1.0476(3) 0.68216(19) 0.53109(16) 0.0256(7) Uani 1 1 d .
O2 O 0.8164(2) 0.66420(15) 0.46674(13) 0.0247(5) Uani 1 1 d .

loop_
_atom_site_aniso_label
_atom_site_aniso_U_11
_atom_site_aniso_U_22
_atom_site_aniso_U_33
_atom_site_aniso_U_23
_atom_site_aniso_U_13
_atom_site_aniso_U_12
C1 0.0213(18) 0.034(2) 0.0257(19) 0.0009(16) 0.0014(15) 0.0004(17)
C2 0.028(2) 0.043(2) 0.0208(19) -0.0038(17) 0.0023(15) 0.0034(18)
C3 0.027(2) 0.040(2) 0.026(2) -0.0012(17) 0.0070(15) 0.0011(17)
C4 0.0258(19) 0.032(2) 0.031(2) 0.0006(17) 0.0040(16) -0.0032(17)
C5 0.0259(19) 0.0189(18) 0.028(2) -0.0018(14) 0.0014(15) -0.0040(15)
C6 0.0248(18) 0.0193(18) 0.0177(17) 0.0014(14) -0.0018(14) 0.0031(15)
C7 0.0201(17) 0.0172(17) 0.0201(19) 0.0031(14) -0.0008(14) 0.0000(14)
C8 0.0251(19) 0.033(2) 0.0198(19) -0.0081(15) 0.0026(15) -0.0025(17)
C9 0.039(2) 0.034(2) 0.030(2) -0.0027(16) 0.0074(17) 0.0040(18)
C10 0.048(2) 0.049(3) 0.033(2) 0.0101(19) 0.0134(19) 0.010(2)
C11 0.037(2) 0.060(3) 0.024(2) -0.0118(19) 0.0074(17) 0.005(2)
C12 0.029(2) 0.031(2) 0.036(2) -0.0115(17) 0.0027(17) -0.0009(17)
C13 0.026(2) 0.029(2) 0.031(2) -0.0074(15) 0.0047(16) -0.0005(16)
C14 0.0261(19) 0.0228(19) 0.0155(17) -0.0026(14) 0.0028(14) -0.0010(16)
C15 0.0222(18) 0.0192(18) 0.0271(19) 0.0022(15) -0.0020(14) -0.0009(15)
C16 0.031(2) 0.028(2) 0.028(2) -0.0010(16) 0.0028(16) -0.0019(17)
C17 0.036(2) 0.026(2) 0.056(3) -0.0055(18) 0.0126(19) -0.0030(18)
C18 0.032(2) 0.027(2) 0.063(3) 0.0183(19) 0.001(2) 0.0003(18)
C19 0.041(2) 0.039(2) 0.036(2) 0.0100(18) 0.0064(18) 0.002(2)
C20 0.034(2) 0.026(2) 0.029(2) 0.0012(15) 0.0031(16) -0.0054(17)
C21 0.0191(18) 0.0244(19) 0.030(2) 0.0012(15) 0.0046(15) -0.0074(15)
C22 0.032(2) 0.036(2) 0.050(3) 0.0122(19) 0.0069(18) -0.0023(19)
C23 0.040(2) 0.042(2) 0.038(2) -0.0100(18) 0.0017(18) -0.008(2)
N1 0.0219(15) 0.0268(16) 0.0234(16) -0.0037(13) 0.0018(13) 0.0000(13)
N2 0.0224(15) 0.0221(15) 0.0226(15) 0.0004(12) 0.0017(12) -0.0012(13)
O1 0.0189(12) 0.0215(12) 0.0289(13) 0.0038(9) 0.0018(10) -0.0022(10)
C24 0.039(2) 0.041(2) 0.026(2) 0.0023(17) 0.0059(17) -0.0078(19)
C25 0.049(2) 0.056(3) 0.024(2) -0.0054(19) 0.0093(18) -0.014(2)
C26 0.035(2) 0.075(3) 0.018(2) 0.000(2) 0.0017(17) -0.015(2)
C27 0.040(2) 0.062(3) 0.032(2) 0.026(2) 0.0016(18) 0.001(2)
C28 0.035(2) 0.043(2) 0.031(2) 0.0109(17) 0.0027(17) 0.0030(18)
C29 0.0188(18) 0.034(2) 0.0198(18) 0.0036(15) -0.0034(14) -0.0010(16)
C30 0.0225(18) 0.027(2) 0.0219(19) 0.0002(15) -0.0008(15) -0.0029(17)
C31 0.0284(19) 0.0257(18) 0.0216(19) 0.0062(15) 0.0041(14) 0.0033(16)
C32 0.027(2) 0.032(2) 0.028(2) 0.0050(16) -0.0023(15) -0.0023(17)
C33 0.028(2) 0.043(2) 0.033(2) 0.0005(18) 0.0033(16) 0.0024(18)
C34 0.033(2) 0.056(3) 0.036(2) -0.012(2) 0.0127(18) 0.002(2)
C35 0.039(2) 0.045(2) 0.026(2) -0.0062(17) 0.0042(17) -0.005(2)
C36 0.0252(19) 0.032(2) 0.031(2) 0.0000(16) 0.0031(15) 0.0027(17)
C37 0.0243(19) 0.0250(19) 0.0177(18) -0.0024(14) 0.0033(15) -0.0044(16)
C38 0.0221(19) 0.027(2) 0.029(2) 0.0059(15) -0.0027(15) -0.0096(16)
C39 0.029(2) 0.0274(19) 0.033(2) -0.0027(16) -0.0068(16) -0.0003(17)
C40 0.0283(19) 0.033(2) 0.0264(19) -0.0036(16) 0.0041(15) 0.0002(17)
C41 0.032(2) 0.035(2) 0.032(2) 0.0013(16) 0.0000(17) 0.0015(17)
C42 0.0217(18) 0.031(2) 0.035(2) -0.0059(16) 0.0032(15) 0.0014(16)
C43 0.0264(19) 0.042(2) 0.026(2) -0.0055(17) 0.0042(15) -0.0092(18)
C44 0.0263(19) 0.0244(19) 0.026(2) 0.0022(15) 0.0040(15) -0.0008(16)
C45 0.032(2) 0.037(2) 0.025(2) 0.0022(16) 0.0059(16) -0.0051(18)
C46 0.043(2) 0.035(2) 0.035(2) -0.0037(17) 0.0056(18) -0.0110(19)
N3 0.0297(16) 0.0316(17) 0.0232(16) 0.0056(14) 0.0011(12) 0.0008(15)
N4 0.0263(16) 0.0278(16) 0.0225(16) 0.0007(13) 0.0012(13) -0.0030(14)
O2 0.0229(13) 0.0278(13) 0.0231(13) 0.0008(10) 0.0004(10) -0.0032(11)

loop_
_atom_type_symbol
_atom_type_description
_atom_type_scat_dispersion_real
_atom_type_scat_dispersion_imag
_atom_type_scat_source
C C 0.0033 0.0016 'International Tables Vol C Tables 4.2.6.8 and 6.1.1.4'
H H 0.0000 0.0000 'International Tables Vol C Tables 4.2.6.8 and 6.1.1.4'
N N 0.0061 0.0033 'International Tables Vol C Tables 4.2.6.8 and 6.1.1.4'
O O 0.0106 0.0060 'International Tables Vol C Tables 4.2.6.8 and 6.1.1.4'

loop_
_geom_angle_atom_site_label_1
_geom_angle_atom_site_label_2
_geom_angle_atom_site_label_3
_geom_angle
C6 C1 C2 120.3(3)
C6 C1 H1 119.8
C2 C1 H1 119.8
C3 C2 C1 120.1(3)
C3 C2 H2 120.0
C1 C2 H2 120.0
C2 C3 C4 120.2(3)
C2 C3 H3 119.9
C4 C3 H3 119.9
C3 C4 C5 119.6(3)
C3 C4 H4 120.2
C5 C4 H4 120.2
C4 C5 C6 120.4(3)
C4 C5 H5 119.8
C6 C5 H5 119.8
C1 C6 C5 119.3(3)
C1 C6 C7 121.2(3)
C5 C6 C7 119.4(3)
N1 C7 C6 120.1(3)
N1 C7 C14 123.3(3)
C6 C7 C14 116.5(3)
N1 C8 C9 108.5(3)
N1 C8 C13 109.5(3)
C9 C8 C13 110.6(3)
N1 C8 H8 109.4
C9 C8 H8 109.4
C13 C8 H8 109.4
C8 C9 C10 111.9(3)
C8 C9 H9A 109.2
C10 C9 H9A 109.2
C8 C9 H9B 109.2
C10 C9 H9B 109.2
H9A C9 H9B 107.9
C11 C10 C9 110.8(3)
C11 C10 H10A 109.5
C9 C10 H10A 109.5
C11 C10 H10B 109.5
C9 C10 H10B 109.5
H10A C10 H10B 108.1
C12 C11 C10 110.9(3)
C12 C11 H11A 109.5
C10 C11 H11A 109.5
C12 C11 H11B 109.5
C10 C11 H11B 109.5
H11A C11 H11B 108.0
C11 C12 C13 111.1(3)
C11 C12 H12A 109.4
C13 C12 H12A 109.4
C11 C12 H12B 109.4
C13 C12 H12B 109.4
H12A C12 H12B 108.0
C8 C13 C12 111.3(3)
C8 C13 H13A 109.4
C12 C13 H13A 109.4
C8 C13 H13B 109.4
C12 C13 H13B 109.4
H13A C13 H13B 108.0
N2 C14 O1 122.1(3)
N2 C14 C7 128.7(3)
O1 C14 C7 109.1(3)
N2 C15 C20 109.5(2)
N2 C15 C16 108.1(3)
C20 C15 C16 111.0(3)
N2 C15 H15 109.4
C20 C15 H15 109.4
C16 C15 H15 109.4
C15 C16 C17 111.1(3)
C15 C16 H16A 109.4
C17 C16 H16A 109.4
C15 C16 H16B 109.4
C17 C16 H16B 109.4
H16A C16 H16B 108.0
C18 C17 C16 111.4(3)
C18 C17 H17A 109.3
C16 C17 H17A 109.3
C18 C17 H17B 109.3
C16 C17 H17B 109.3
H17A C17 H17B 108.0
C19 C18 C17 110.6(3)
C19 C18 H18A 109.5
C17 C18 H18A 109.5
C19 C18 H18B 109.5
C17 C18 H18B 109.5
H18A C18 H18B 108.1
C18 C19 C20 111.6(3)
C18 C19 H19A 109.3
C20 C19 H19A 109.3
C18 C19 H19B 109.3
C20 C19 H19B 109.3
H19A C19 H19B 108.0
C15 C20 C19 111.2(3)
C15 C20 H20A 109.4
C19 C20 H20A 109.4
C15 C20 H20B 109.4
C19 C20 H20B 109.4
H20A C20 H20B 108.0
O1 C21 C23 110.3(3)
O1 C21 C22 105.2(3)
C23 C21 C22 113.3(3)
O1 C21 H21 109.3
C23 C21 H21 109.3
C22 C21 H21 109.3
C21 C22 H22A 109.5
C21 C22 H22B 109.5
H22A C22 H22B 109.5
C21 C22 H22C 109.5
H22A C22 H22C 109.5
H22B C22 H22C 109.5
C21 C23 H23A 109.5
C21 C23 H23B 109.5
H23A C23 H23B 109.5
C21 C23 H23C 109.5
H23A C23 H23C 109.5
H23B C23 H23C 109.5
C7 N1 C8 121.2(3)
C14 N2 C15 118.7(3)
C14 O1 C21 118.2(2)
C29 C24 C25 119.9(4)
C29 C24 H24 120.0
C25 C24 H24 120.0
C26 C25 C24 120.1(4)
C26 C25 H25 120.0
C24 C25 H25 120.0
C25 C26 C27 119.9(3)
C25 C26 H26 120.0
C27 C26 H26 120.0
C26 C27 C28 120.8(4)
C26 C27 H27 119.6
C28 C27 H27 119.6
C27 C28 C29 119.7(4)
C27 C28 H28 120.2
C29 C28 H28 120.2
C24 C29 C28 119.6(3)
C24 C29 C30 120.1(3)
C28 C29 C30 120.3(3)
N3 C30 C29 119.5(3)
N3 C30 C37 123.3(3)
C29 C30 C37 117.2(3)
N3 C31 C36 109.6(3)
N3 C31 C32 108.5(3)
C36 C31 C32 110.9(3)
N3 C31 H31 109.3
C36 C31 H31 109.3
C32 C31 H31 109.3
C33 C32 C31 110.4(3)
C33 C32 H32A 109.6
C31 C32 H32A 109.6
C33 C32 H32B 109.6
C31 C32 H32B 109.6
H32A C32 H32B 108.1
C34 C33 C32 112.0(3)
C34 C33 H33A 109.2
C32 C33 H33A 109.2
C34 C33 H33B 109.2
C32 C33 H33B 109.2
H33A C33 H33B 107.9
C33 C34 C35 111.4(3)
C33 C34 H34A 109.3
C35 C34 H34A 109.3
C33 C34 H34B 109.3
C35 C34 H34B 109.3
H34A C34 H34B 108.0
C36 C35 C34 111.5(3)
C36 C35 H35A 109.3
C34 C35 H35A 109.3
C36 C35 H35B 109.3
C34 C35 H35B 109.3
H35A C35 H35B 108.0
C31 C36 C35 110.9(3)
C31 C36 H36A 109.5
C35 C36 H36A 109.5
C31 C36 H36B 109.5
C35 C36 H36B 109.5
H36A C36 H36B 108.1
N4 C37 O2 122.6(3)
N4 C37 C30 128.5(3)
O2 C37 C30 108.9(3)
N4 C38 C39 108.6(3)
N4 C38 C43 108.5(3)
C39 C38 C43 110.0(3)
N4 C38 H38 109.9
C39 C38 H38 109.9
C43 C38 H38 109.9
C38 C39 C40 112.2(3)
C38 C39 H39A 109.2
C40 C39 H39A 109.2
C38 C39 H39B 109.2
C40 C39 H39B 109.2
H39A C39 H39B 107.9
C41 C40 C39 110.9(3)
C41 C40 H40A 109.5
C39 C40 H40A 109.5
C41 C40 H40B 109.5
C39 C40 H40B 109.5
H40A C40 H40B 108.0
C40 C41 C42 110.6(3)
C40 C41 H41A 109.5
C42 C41 H41A 109.5
C40 C41 H41B 109.5
C42 C41 H41B 109.5
H41A C41 H41B 108.1
C43 C42 C41 110.8(3)
C43 C42 H42A 109.5
C41 C42 H42A 109.5
C43 C42 H42B 109.5
C41 C42 H42B 109.5
H42A C42 H42B 108.1
C42 C43 C38 111.7(3)
C42 C43 H43A 109.3
C38 C43 H43A 109.3
C42 C43 H43B 109.3
C38 C43 H43B 109.3
H43A C43 H43B 107.9
O2 C44 C46 104.9(3)
O2 C44 C45 108.6(3)
C46 C44 C45 112.9(3)
O2 C44 H44 110.1
C46 C44 H44 110.1
C45 C44 H44 110.1
C44 C45 H45A 109.5
C44 C45 H45B 109.5
H45A C45 H45B 109.5
C44 C45 H45C 109.5
H45A C45 H45C 109.5
H45B C45 H45C 109.5
C44 C46 H46A 109.5
C44 C46 H46B 109.5
H46A C46 H46B 109.5
C44 C46 H46C 109.5
H46A C46 H46C 109.5
H46B C46 H46C 109.5
C30 N3 C31 120.2(3)
C37 N4 C38 119.9(3)
C37 O2 C44 116.2(2)

loop_
_geom_bond_atom_site_label_1
_geom_bond_atom_site_label_2
_geom_bond_distance
C1 C6 1.379(5)
C1 C2 1.393(4)
C1 H1 0.9500
C2 C3 1.380(5)
C2 H2 0.9500
C3 C4 1.384(5)
C3 H3 0.9500
C4 C5 1.390(4)
C4 H4 0.9500
C5 C6 1.397(4)
C5 H5 0.9500
C6 C7 1.491(4)
C7 N1 1.275(4)
C7 C14 1.519(4)
C8 N1 1.459(4)
C8 C9 1.520(5)
C8 C13 1.519(4)
C8 H8 1.0000
C9 C10 1.536(5)
C9 H9A 0.9900
C9 H9B 0.9900
C10 C11 1.528(5)
C10 H10A 0.9900
C10 H10B 0.9900
C11 C12 1.518(5)
C11 H11A 0.9900
C11 H11B 0.9900
C12 C13 1.523(5)
C12 H12A 0.9900
C12 H12B 0.9900
C13 H13A 0.9900
C13 H13B 0.9900
C14 N2 1.268(4)
C14 O1 1.359(4)
C15 N2 1.480(4)
C15 C20 1.515(4)
C15 C16 1.520(4)
C15 H15 1.0000
C16 C17 1.525(5)
C16 H16A 0.9900
C16 H16B 0.9900
C17 C18 1.518(5)
C17 H17A 0.9900
C17 H17B 0.9900
C18 C19 1.518(5)
C18 H18A 0.9900
C18 H18B 0.9900
C19 C20 1.520(5)
C19 H19A 0.9900
C19 H19B 0.9900
C20 H20A 0.9900
C20 H20B 0.9900
C21 O1 1.462(4)
C21 C23 1.498(5)
C21 C22 1.506(5)
C21 H21 1.0000
C22 H22A 0.9800
C22 H22B 0.9800
C22 H22C 0.9800
C23 H23A 0.9800
C23 H23B 0.9800
C23 H23C 0.9800
C24 C29 1.394(5)
C24 C25 1.396(5)
C24 H24 0.9500
C25 C26 1.376(6)
C25 H25 0.9500
C26 C27 1.384(6)
C26 H26 0.9500
C27 C28 1.384(5)
C27 H27 0.9500
C28 C29 1.392(5)
C28 H28 0.9500
C29 C30 1.492(4)
C30 N3 1.277(4)
C30 C37 1.517(5)
C31 N3 1.469(4)
C31 C36 1.523(5)
C31 C32 1.529(5)
C31 H31 1.0000
C32 C33 1.526(4)
C32 H32A 0.9900
C32 H32B 0.9900
C33 C34 1.510(5)
C33 H33A 0.9900
C33 H33B 0.9900
C34 C35 1.521(5)
C34 H34A 0.9900
C34 H34B 0.9900
C35 C36 1.523(4)
C35 H35A 0.9900
C35 H35B 0.9900
C36 H36A 0.9900
C36 H36B 0.9900
C37 N4 1.257(4)
C37 O2 1.365(4)
C38 N4 1.465(4)
C38 C39 1.524(4)
C38 C43 1.536(5)
C38 H38 1.0000
C39 C40 1.533(5)
C39 H39A 0.9900
C39 H39B 0.9900
C40 C41 1.517(5)
C40 H40A 0.9900
C40 H40B 0.9900
C41 C42 1.528(5)
C41 H41A 0.9900
C41 H41B 0.9900
C42 C43 1.528(5)
C42 H42A 0.9900
C42 H42B 0.9900
C43 H43A 0.9900
C43 H43B 0.9900
C44 O2 1.470(4)
C44 C46 1.501(5)
C44 C45 1.511(4)
C44 H44 1.0000
C45 H45A 0.9800
C45 H45B 0.9800
C45 H45C 0.9800
C46 H46A 0.9800
C46 H46B 0.9800
C46 H46C 0.9800
